data_1523975
loop_
_publ_author_name
'Altermatt, D.'
'Arend, H.'
'Petter, W.'
'Niggli, A.'

_publ_section_title
;
 New tetrahedrally coordinated A2 Cd Br4 compounds (A = Cs, (C H3), (N
 H3))
;
_journal_name_full 'Materials Research Bulletin'
_journal_page_first 1391
_journal_page_last 1396
_journal_volume 14
_journal_year 1979
_chemical_formula_sum 'Br4 Cd Cs2'
_chemical_name_systematic 'Cs2 (Cd Br4)'
_space_group_IT_number 62
_symmetry_space_group_name_Hall '-P 2ac 2n'
_symmetry_space_group_name_H-M 'P n m a'
_cell_angle_alpha 90
_cell_angle_beta 90
_cell_angle_gamma 90
_cell_formula_units_Z 4
_cell_length_a 10.235
_cell_length_b 7.946
_cell_length_c 13.977
_cell_volume 1136.712
_citation_journal_id_ASTM MRBUAC
_cod_data_source_file Altermatt_MRBUAC_1979_401.cif
_cod_data_source_block Br4Cd1Cs2
_cod_original_formula_sum 'Br4 Cd1 Cs2'
_cod_database_code 1523975

loop_
_symmetry_equiv_pos_as_xyz
x,y,z
-x+1/2,-y,z+1/2
x+1/2,-y+1/2,-z+1/2
-x,y+1/2,-z
-x,-y,-z
x-1/2,y,-z-1/2
-x-1/2,y-1/2,z-1/2
x,-y-1/2,z

loop_
_atom_site_label
_atom_site_type_symbol
_atom_site_fract_x
_atom_site_fract_y
_atom_site_fract_z
_atom_site_occupancy
_atom_site_U_iso_or_equiv
Br2 Br-1 0.3204 0.25 0.5926 1 0.0
Cs2 Cs+1 -0.017 0.25 0.6762 1 0.0
Br1 Br-1 -0.0243 0.25 0.4119 1 0.0
Cd1 Cd+2 0.2225 0.25 0.4236 1 0.0
Br3 Br-1 0.3209 -0.0094 0.3426 1 0.0
Cs1 Cs+1 0.1236 0.25 0.096 1 0.0
